data_7022987
loop_
_publ_author_name
'Wang, Kun'
'Yi, Xiu-Chun'
'Wang, Xuan'
'Li, Xiu-Bing'
'Gao, En-Qing'

_publ_section_title
;
 Structures and magnetic properties of copper(II) and manganese(II)
 polymers derived from pseudohalides and a flexible zwitterionic
 dicarboxylate ligand.
;
_journal_issue 24
_journal_name_full 'Dalton transactions (Cambridge, England : 2003)'
_journal_page_first 8748
_journal_page_last 8760
_journal_paper_doi 10.1039/c3dt50460c
_journal_volume 42
_journal_year 2013
_chemical_formula_sum 'C16 H18 Cu2 N14 O5'
_chemical_formula_weight 613.52
_chemical_name_systematic
;
?
;
_space_group_IT_number 2
_symmetry_cell_setting triclinic
_symmetry_space_group_name_Hall '-P 1'
_symmetry_space_group_name_H-M 'P -1'
_atom_sites_solution_hydrogens geom
_atom_sites_solution_primary direct
_atom_sites_solution_secondary difmap
_audit_creation_method SHELXL-97
_cell_angle_alpha 106.197(7)
_cell_angle_beta 91.715(6)
_cell_angle_gamma 106.354(7)
_cell_formula_units_Z 2
_cell_length_a 10.229(5)
_cell_length_b 10.434(5)
_cell_length_c 11.925(6)
_cell_measurement_reflns_used 921
_cell_measurement_temperature 293(2)
_cell_measurement_theta_max 27.157
_cell_measurement_theta_min 2.338
_cell_volume 1164.6(10)
_computing_cell_refinement 'Bruker SMART'
_computing_data_collection 'Bruker SMART'
_computing_data_reduction 'Bruker SHELXTL'
_computing_molecular_graphics 'Bruker SHELXTL'
_computing_publication_material 'Bruker SHELXTL'
_computing_structure_refinement 'SHELXL-97 (Sheldrick, 1997)'
_computing_structure_solution 'SHELXS-97 (Sheldrick, 1990)'
_diffrn_ambient_temperature 293(2)
_diffrn_measured_fraction_theta_full 0.968
_diffrn_measured_fraction_theta_max 0.968
_diffrn_measurement_device_type 'CCD area detector'
_diffrn_measurement_method 'phi and omega scans'
_diffrn_radiation_monochromator graphite
_diffrn_radiation_source 'fine-focus sealed tube'
_diffrn_radiation_type MoK\a
_diffrn_radiation_wavelength 0.71073
_diffrn_reflns_av_R_equivalents 0.0404
_diffrn_reflns_av_sigmaI/netI 0.0443
_diffrn_reflns_limit_h_max 12
_diffrn_reflns_limit_h_min -12
_diffrn_reflns_limit_k_max 9
_diffrn_reflns_limit_k_min -12
_diffrn_reflns_limit_l_max 14
_diffrn_reflns_limit_l_min -9
_diffrn_reflns_number 5276
_diffrn_reflns_theta_full 26.01
_diffrn_reflns_theta_max 26.01
_diffrn_reflns_theta_min 1.79
_exptl_absorpt_coefficient_mu 1.888
_exptl_absorpt_correction_T_max 0.8337
_exptl_absorpt_correction_T_min 0.7040
_exptl_absorpt_correction_type multi-scan
_exptl_absorpt_process_details 'SADABS (Bruker, 1999)'
_exptl_crystal_colour dark-green
_exptl_crystal_density_diffrn 1.750
_exptl_crystal_density_meas 'CCD area detector'
_exptl_crystal_density_method 'not measured'
_exptl_crystal_description block
_exptl_crystal_F_000 620
_exptl_crystal_size_max 0.20
_exptl_crystal_size_mid 0.12
_exptl_crystal_size_min 0.10
_refine_diff_density_max 1.132
_refine_diff_density_min -1.096
_refine_diff_density_rms 0.139
_refine_ls_extinction_method none
_refine_ls_goodness_of_fit_ref 1.002
_refine_ls_hydrogen_treatment mixed
_refine_ls_matrix_type full
_refine_ls_number_parameters 340
_refine_ls_number_reflns 4445
_refine_ls_number_restraints 5
_refine_ls_restrained_S_all 1.002
_refine_ls_R_factor_all 0.0723
_refine_ls_R_factor_gt 0.0573
_refine_ls_shift/su_max 0.001
_refine_ls_shift/su_mean 0.000
_refine_ls_structure_factor_coef Fsqd
_refine_ls_weighting_details 'calc w=1/[\s^2^(Fo^2^)+(0.1121P)^2^+0.0000P] where P=(Fo^2^+2Fc^2^)/3'
_refine_ls_weighting_scheme calc
_refine_ls_wR_factor_gt 0.1486
_refine_ls_wR_factor_ref 0.1621
_reflns_number_gt 3387
_reflns_number_total 4445
_reflns_threshold_expression >2sigma(I)
_cod_data_source_file c3dt50460c.txt
_cod_data_source_block 1
_cod_depositor_comments
;
The following automatic conversions were performed:

'_symmetry_cell_setting' value 'Triclinic' changed to 'triclinic'
according to /home/saulius/struct/CIF-dictionaries/cif_core.dic
dictionary named 'cif_core.dic' version 2.4.2 from 2011-04-26.

Automatic conversion script
Id: cif_fix_values 1891 2012-01-12 08:04:46Z andrius 
;
_cod_original_sg_symbol_H-M 'P-1 '
_cod_database_code 7022987

loop_
_symmetry_equiv_pos_as_xyz
'x, y, z'
'-x, -y, -z'

loop_
_atom_site_label
_atom_site_type_symbol
_atom_site_fract_x
_atom_site_fract_y
_atom_site_fract_z
_atom_site_U_iso_or_equiv
_atom_site_adp_type
_atom_site_occupancy
_atom_site_symmetry_multiplicity
_atom_site_calc_flag
_atom_site_refinement_flags
Cu1 Cu 0.46368(5) 0.85235(5) 0.04118(4) 0.03252(19) Uani 1 1 d .
Cu2 Cu 0.62140(5) 1.12198(6) 0.23897(5) 0.0369(2) Uani 1 1 d .
C1 C 0.8192(5) 1.1584(4) 0.4235(4) 0.0380(10) Uani 1 1 d .
C2 C 0.9647(4) 1.1758(4) 0.4685(4) 0.0377(10) Uani 1 1 d .
C3 C 1.0580(5) 1.1446(5) 0.3931(5) 0.0444(11) Uani 1 1 d .
H3A H 1.0328 1.1168 0.3123 0.053 Uiso 1 1 calc R
C4 C 1.1892(5) 1.1541(5) 0.4354(5) 0.0487(12) Uani 1 1 d .
H4A H 1.2508 1.1302 0.3838 0.058 Uiso 1 1 calc R
C5 C 1.1392(6) 1.2324(6) 0.6275(5) 0.0558(15) Uani 1 1 d .
H5A H 1.1685 1.2650 0.7077 0.067 Uiso 1 1 calc R
C6 C 1.0072(5) 1.2206(5) 0.5888(4) 0.0475(12) Uani 1 1 d .
H6A H 0.9467 1.2424 0.6425 0.057 Uiso 1 1 calc R
C7 C 1.3695(5) 1.2134(5) 0.5986(6) 0.0608(16) Uani 1 1 d .
H7A H 1.3680 1.1879 0.6709 0.073 Uiso 1 1 calc R
H7B H 1.4072 1.1511 0.5419 0.073 Uiso 1 1 calc R
C8 C 1.4577(4) 1.3617(5) 0.6216(4) 0.0375(10) Uani 1 1 d .
H8A H 1.4099 1.4247 0.6646 0.045 Uiso 1 1 calc R
H8B H 1.4739 1.3807 0.5473 0.045 Uiso 1 1 calc R
C9 C 1.5939(4) 1.3894(5) 0.6916(4) 0.0401(11) Uani 1 1 d .
H9A H 1.5788 1.3602 0.7617 0.048 Uiso 1 1 calc R
H9B H 1.6480 1.3365 0.6447 0.048 Uiso 1 1 calc R
C10 C 1.6696(4) 1.5442(5) 0.7254(4) 0.0395(10) Uani 1 1 d .
H10A H 1.6858 1.5719 0.6546 0.047 Uiso 1 1 calc R
H10B H 1.6130 1.5963 0.7692 0.047 Uiso 1 1 calc R
C11 C 1.9158(5) 1.5776(5) 0.7438(4) 0.0442(11) Uani 1 1 d .
H11A H 1.9091 1.5473 0.6621 0.053 Uiso 1 1 calc R
C12 C 2.0420(4) 1.6197(5) 0.8094(4) 0.0422(11) Uani 1 1 d .
H12A H 2.1206 1.6187 0.7725 0.051 Uiso 1 1 calc R
C13 C 2.0503(4) 1.6635(4) 0.9310(4) 0.0336(9) Uani 1 1 d .
C14 C 1.9322(4) 1.6554(5) 0.9835(4) 0.0409(11) Uani 1 1 d .
H14A H 1.9352 1.6769 1.0648 0.049 Uiso 1 1 calc R
C15 C 1.8077(5) 1.6144(5) 0.9133(4) 0.0446(12) Uani 1 1 d .
H15A H 1.7273 1.6111 0.9484 0.053 Uiso 1 1 calc R
C16 C 2.1882(4) 1.7277(4) 1.0068(4) 0.0374(10) Uani 1 1 d .
N1 N 0.6373(4) 0.9378(4) 0.1462(4) 0.0428(10) Uani 1 1 d .
N2 N 0.7424(4) 0.9107(4) 0.1438(3) 0.0429(9) Uani 1 1 d .
N3 N 0.8443(5) 0.8868(6) 0.1468(5) 0.0838(19) Uani 1 1 d .
N4 N 0.4516(3) 1.0514(4) 0.1212(3) 0.0327(8) Uani 1 1 d .
N5 N 0.3463(4) 1.0798(4) 0.1421(3) 0.0365(8) Uani 1 1 d .
N6 N 0.2486(5) 1.1078(5) 0.1588(5) 0.0604(12) Uani 1 1 d .
N7 N 0.4956(4) 0.6694(4) -0.0190(4) 0.0463(10) Uani 1 1 d .
N8 N 0.4026(4) 0.5731(4) -0.0781(3) 0.0403(9) Uani 1 1 d .
N9 N 0.3156(5) 0.4787(5) -0.1348(4) 0.0568(12) Uani 1 1 d .
N10 N 0.5878(4) 1.2954(4) 0.3251(4) 0.0493(11) Uani 1 1 d .
N11 N 0.6828(4) 1.3847(4) 0.3888(4) 0.0430(9) Uani 1 1 d .
N12 N 0.7687(5) 1.4748(5) 0.4520(4) 0.0586(12) Uani 1 1 d .
N13 N 1.2259(4) 1.1980(4) 0.5519(4) 0.0480(11) Uani 1 1 d .
N14 N 1.8023(3) 1.5800(4) 0.7974(3) 0.0335(8) Uani 1 1 d .
O1 O 0.8043(3) 1.1651(4) 0.3207(3) 0.0442(8) Uani 1 1 d .
O2 O 0.7290(4) 1.1378(5) 0.4870(4) 0.0636(11) Uani 1 1 d D
O3 O 2.2828(3) 1.7874(3) 0.9565(3) 0.0412(8) Uani 1 1 d .
O4 O 2.1973(4) 1.7193(4) 1.1067(3) 0.0575(10) Uani 1 1 d .
O5 O 0.6326(7) 1.0639(6) 0.6818(5) 0.0994(18) Uani 1 1 d D
H1 H 0.696(8) 1.137(7) 0.730(3) 0.149 Uiso 1 1 d D
H2 H 0.632(5) 1.076(8) 0.614(3) 0.149 Uiso 1 1 d D

loop_
_atom_site_aniso_label
_atom_site_aniso_U_11
_atom_site_aniso_U_22
_atom_site_aniso_U_33
_atom_site_aniso_U_23
_atom_site_aniso_U_13
_atom_site_aniso_U_12
Cu1 0.0209(3) 0.0367(3) 0.0340(3) 0.0071(2) -0.0125(2) 0.0047(2)
Cu2 0.0301(3) 0.0423(3) 0.0329(3) 0.0017(2) -0.0171(2) 0.0139(2)
C1 0.032(2) 0.035(2) 0.041(3) 0.0066(19) -0.018(2) 0.0069(18)
C2 0.031(2) 0.030(2) 0.047(3) 0.0124(19) -0.020(2) 0.0021(17)
C3 0.039(3) 0.043(3) 0.044(3) 0.006(2) -0.017(2) 0.011(2)
C4 0.037(3) 0.046(3) 0.058(3) 0.012(2) -0.014(2) 0.011(2)
C5 0.049(3) 0.059(3) 0.046(3) 0.019(3) -0.031(3) -0.005(3)
C6 0.036(3) 0.052(3) 0.042(3) 0.010(2) -0.016(2) 0.000(2)
C7 0.033(3) 0.047(3) 0.094(4) 0.025(3) -0.036(3) -0.001(2)
C8 0.027(2) 0.043(2) 0.039(2) 0.013(2) -0.0128(18) 0.0057(18)
C9 0.024(2) 0.041(2) 0.050(3) 0.013(2) -0.0149(19) 0.0057(18)
C10 0.025(2) 0.042(2) 0.046(3) 0.011(2) -0.0164(19) 0.0061(18)
C11 0.032(2) 0.059(3) 0.034(2) 0.010(2) -0.0076(19) 0.006(2)
C12 0.021(2) 0.060(3) 0.038(3) 0.012(2) -0.0014(18) 0.004(2)
C13 0.0216(19) 0.033(2) 0.040(2) 0.0088(18) -0.0104(18) 0.0021(16)
C14 0.029(2) 0.057(3) 0.031(2) 0.008(2) -0.0071(18) 0.011(2)
C15 0.023(2) 0.060(3) 0.048(3) 0.014(2) -0.002(2) 0.010(2)
C16 0.026(2) 0.035(2) 0.043(3) 0.0044(19) -0.0137(19) 0.0066(18)
N1 0.029(2) 0.044(2) 0.045(2) -0.0032(18) -0.0173(17) 0.0136(17)
N2 0.037(2) 0.044(2) 0.039(2) -0.0014(17) -0.0165(17) 0.0146(18)
N3 0.050(3) 0.081(4) 0.098(4) -0.020(3) -0.034(3) 0.038(3)
N4 0.0229(17) 0.0392(19) 0.033(2) 0.0056(15) -0.0083(14) 0.0102(15)
N5 0.0289(19) 0.042(2) 0.037(2) 0.0115(16) -0.0054(16) 0.0101(16)
N6 0.038(2) 0.072(3) 0.074(3) 0.018(3) 0.005(2) 0.025(2)
N7 0.030(2) 0.040(2) 0.061(3) 0.0055(19) -0.0171(19) 0.0103(17)
N8 0.037(2) 0.042(2) 0.040(2) 0.0100(18) 0.0011(18) 0.0119(18)
N9 0.052(3) 0.046(3) 0.055(3) 0.005(2) -0.011(2) -0.001(2)
N10 0.046(2) 0.043(2) 0.051(3) -0.0018(19) -0.019(2) 0.0192(19)
N11 0.048(2) 0.041(2) 0.042(2) 0.0104(18) -0.009(2) 0.0191(19)
N12 0.065(3) 0.050(3) 0.050(3) 0.005(2) -0.019(2) 0.013(2)
N13 0.034(2) 0.040(2) 0.063(3) 0.020(2) -0.026(2) -0.0009(17)
N14 0.0206(16) 0.0357(19) 0.039(2) 0.0089(16) -0.0101(15) 0.0040(14)
O1 0.0344(17) 0.055(2) 0.0360(19) 0.0021(15) -0.0171(14) 0.0164(15)
O2 0.038(2) 0.094(3) 0.066(3) 0.038(2) -0.0057(19) 0.0174(19)
O3 0.0234(15) 0.0430(18) 0.0477(19) 0.0093(15) -0.0146(14) 0.0016(13)
O4 0.0396(19) 0.078(3) 0.045(2) 0.0190(19) -0.0201(16) 0.0043(18)
O5 0.139(5) 0.088(4) 0.081(4) 0.039(3) 0.005(4) 0.036(3)

loop_
_atom_type_symbol
_atom_type_description
_atom_type_scat_dispersion_real
_atom_type_scat_dispersion_imag
_atom_type_scat_source
C C 0.0033 0.0016 'International Tables Vol C Tables 4.2.6.8 and 6.1.1.4'
H H 0.0000 0.0000 'International Tables Vol C Tables 4.2.6.8 and 6.1.1.4'
N N 0.0061 0.0033 'International Tables Vol C Tables 4.2.6.8 and 6.1.1.4'
O O 0.0106 0.0060 'International Tables Vol C Tables 4.2.6.8 and 6.1.1.4'
Cu Cu 0.3201 1.2651 'International Tables Vol C Tables 4.2.6.8 and 6.1.1.4'

loop_
_geom_angle_atom_site_label_1
_geom_angle_atom_site_label_2
_geom_angle_atom_site_label_3
_geom_angle
_geom_angle_site_symmetry_1
_geom_angle_site_symmetry_3
O3 Cu1 N7 93.37(15) 1_344 .
O3 Cu1 N1 171.17(15) 1_344 .
N7 Cu1 N1 94.12(16) . .
O3 Cu1 N4 93.86(14) 1_344 .
N7 Cu1 N4 172.47(15) . .
N1 Cu1 N4 78.51(15) . .
N10 Cu2 O1 96.13(16) . .
N10 Cu2 N1 174.72(16) . .
O1 Cu2 N1 88.94(15) . .
N10 Cu2 N4 95.92(16) . .
O1 Cu2 N4 165.94(14) . .
N1 Cu2 N4 79.24(15) . .
O2 C1 O1 126.6(4) . .
O2 C1 C2 118.9(4) . .
O1 C1 C2 114.5(4) . .
C3 C2 C6 117.9(4) . .
C3 C2 C1 121.5(4) . .
C6 C2 C1 120.6(5) . .
C2 C3 C4 121.0(5) . .
C2 C3 H3A 119.5 . .
C4 C3 H3A 119.5 . .
N13 C4 C3 119.1(5) . .
N13 C4 H4A 120.4 . .
C3 C4 H4A 120.4 . .
N13 C5 C6 121.1(5) . .
N13 C5 H5A 119.5 . .
C6 C5 H5A 119.5 . .
C5 C6 C2 119.4(5) . .
C5 C6 H6A 120.3 . .
C2 C6 H6A 120.3 . .
C8 C7 N13 109.9(4) . .
C8 C7 H7A 109.7 . .
N13 C7 H7A 109.7 . .
C8 C7 H7B 109.7 . .
N13 C7 H7B 109.7 . .
H7A C7 H7B 108.2 . .
C7 C8 C9 111.7(4) . .
C7 C8 H8A 109.3 . .
C9 C8 H8A 109.3 . .
C7 C8 H8B 109.3 . .
C9 C8 H8B 109.3 . .
H8A C8 H8B 108.0 . .
C10 C9 C8 108.9(4) . .
C10 C9 H9A 109.9 . .
C8 C9 H9A 109.9 . .
C10 C9 H9B 109.9 . .
C8 C9 H9B 109.9 . .
H9A C9 H9B 108.3 . .
N14 C10 C9 112.0(4) . .
N14 C10 H10A 109.2 . .
C9 C10 H10A 109.2 . .
N14 C10 H10B 109.2 . .
C9 C10 H10B 109.2 . .
H10A C10 H10B 107.9 . .
N14 C11 C12 120.2(4) . .
N14 C11 H11A 119.9 . .
C12 C11 H11A 119.9 . .
C11 C12 C13 119.3(4) . .
C11 C12 H12A 120.4 . .
C13 C12 H12A 120.4 . .
C14 C13 C12 119.3(4) . .
C14 C13 C16 119.5(4) . .
C12 C13 C16 121.1(4) . .
C13 C14 C15 119.0(4) . .
C13 C14 H14A 120.5 . .
C15 C14 H14A 120.5 . .
N14 C15 C14 120.8(4) . .
N14 C15 H15A 119.6 . .
C14 C15 H15A 119.6 . .
O4 C16 O3 127.0(4) . .
O4 C16 C13 119.4(4) . .
O3 C16 C13 113.6(4) . .
N2 N1 Cu1 132.0(3) . .
N2 N1 Cu2 122.9(3) . .
Cu1 N1 Cu2 103.21(18) . .
N3 N2 N1 177.0(6) . .
N5 N4 Cu2 123.7(3) . .
N5 N4 Cu1 125.0(3) . .
Cu2 N4 Cu1 98.37(15) . .
N6 N5 N4 177.9(5) . .
N8 N7 Cu1 117.9(3) . .
N9 N8 N7 178.3(5) . .
N11 N10 Cu2 116.9(3) . .
N12 N11 N10 176.0(5) . .
C5 N13 C4 121.4(4) . .
C5 N13 C7 119.0(5) . .
C4 N13 C7 119.5(5) . .
C15 N14 C11 121.1(4) . .
C15 N14 C10 119.6(4) . .
C11 N14 C10 119.3(4) . .
C1 O1 Cu2 120.8(3) . .
C16 O3 Cu1 115.4(3) . 1_766
H1 O5 H2 107(3) . .

loop_
_geom_bond_atom_site_label_1
_geom_bond_atom_site_label_2
_geom_bond_distance
_geom_bond_site_symmetry_2
Cu1 O3 1.924(3) 1_344
Cu1 N7 1.966(4) .
Cu1 N1 1.967(4) .
Cu1 N4 2.070(4) .
Cu2 N10 1.945(4) .
Cu2 O1 1.956(3) .
Cu2 N1 1.986(4) .
Cu2 N4 2.022(4) .
C1 O2 1.222(6) .
C1 O1 1.255(6) .
C1 C2 1.511(6) .
C2 C3 1.374(7) .
C2 C6 1.392(7) .
C3 C4 1.386(7) .
C3 H3A 0.9300 .
C4 N13 1.340(7) .
C4 H4A 0.9300 .
C5 N13 1.332(8) .
C5 C6 1.375(7) .
C5 H5A 0.9300 .
C6 H6A 0.9300 .
C7 C8 1.499(6) .
C7 N13 1.503(6) .
C7 H7A 0.9700 .
C7 H7B 0.9700 .
C8 C9 1.513(6) .
C8 H8A 0.9700 .
C8 H8B 0.9700 .
C9 C10 1.511(6) .
C9 H9A 0.9700 .
C9 H9B 0.9700 .
C10 N14 1.478(5) .
C10 H10A 0.9700 .
C10 H10B 0.9700 .
C11 N14 1.346(6) .
C11 C12 1.378(6) .
C11 H11A 0.9300 .
C12 C13 1.385(6) .
C12 H12A 0.9300 .
C13 C14 1.369(6) .
C13 C16 1.520(6) .
C14 C15 1.391(6) .
C14 H14A 0.9300 .
C15 N14 1.323(6) .
C15 H15A 0.9300 .
C16 O4 1.222(6) .
C16 O3 1.260(6) .
N1 N2 1.186(6) .
N2 N3 1.139(6) .
N4 N5 1.210(5) .
N5 N6 1.127(6) .
N7 N8 1.199(5) .
N8 N9 1.148(5) .
N10 N11 1.200(6) .
N11 N12 1.150(6) .
O3 Cu1 1.924(3) 1_766
O5 H1 0.887(19) .
O5 H2 0.853(18) .
